data_7707790
loop_
_publ_author_name
'Nguyen, Duc Hanh'
'Merel, Delphine'
'Merle, Nicolas'
'Trivelli, Xavier'
'Capet, Fr\'ed\'eric'
'Gauvin, R\'egis M'

_publ_section_title
;
 Isonitrile ruthenium and iron PNP complexes: synthesis, characterization
 and catalytic assessment for base-free dehydrogenative coupling of
 alcohols.
;
_journal_issue 29
_journal_name_full 'Dalton transactions (Cambridge, England : 2003)'
_journal_page_first 10067
_journal_page_last 10081
_journal_paper_doi 10.1039/d1dt01722e
_journal_volume 50
_journal_year 2021
_chemical_formula_moiety 'C21 H51 B N2 P2 Ru'
_chemical_formula_sum 'C21 H51 B N2 P2 Ru'
_chemical_formula_weight 505.45
_chemical_name_systematic '[Ru(H)(BH4)(t-BuNC)(PNPH)]'
_chemical_properties_physical Air-sensitive
_space_group_crystal_system triclinic
_space_group_IT_number 2
_space_group_name_Hall '-P 1'
_space_group_name_H-M_alt 'P -1'
_atom_sites_solution_hydrogens mixed
_atom_sites_solution_primary dual
_audit_creation_date 2018-07-20
_audit_creation_method
;
Olex2 1.2
(compiled 2018.05.29 svn.r3508 for OlexSys, GUI svn.r5506)
;
_audit_update_record
;
2020-05-29 deposited with the CCDC.	2021-06-24 downloaded from the CCDC.
;
_cell_angle_alpha 89.645(2)
_cell_angle_beta 77.210(2)
_cell_angle_gamma 78.950(2)
_cell_formula_units_Z 2
_cell_length_a 8.3090(4)
_cell_length_b 10.6469(4)
_cell_length_c 15.8712(7)
_cell_measurement_reflns_used 9879
_cell_measurement_temperature 100.02
_cell_measurement_theta_max 30.46
_cell_measurement_theta_min 2.39
_cell_volume 1342.86(10)
_computing_cell_refinement 'SAINT V8.38A (?, 2016)'
_computing_data_reduction 'SAINT V8.38A (?, 2016)'
_computing_molecular_graphics 'Olex2 (Dolomanov et al., 2009)'
_computing_publication_material 'Olex2 (Dolomanov et al., 2009)'
_computing_structure_refinement 'XL (Sheldrick, 2015b)'
_computing_structure_solution 'XT (Sheldrick, 2015a)'
_diffrn_ambient_temperature 100.02
_diffrn_measured_fraction_theta_full 0.998
_diffrn_measured_fraction_theta_max 0.994
_diffrn_measurement_device_type 'Bruker APEX-II CCD'
_diffrn_measurement_method '\f and \w scans'
_diffrn_radiation_type MoK\a
_diffrn_radiation_wavelength 0.71073
_diffrn_reflns_av_R_equivalents 0.0333
_diffrn_reflns_av_unetI/netI 0.0280
_diffrn_reflns_Laue_measured_fraction_full 0.998
_diffrn_reflns_Laue_measured_fraction_max 0.994
_diffrn_reflns_limit_h_max 11
_diffrn_reflns_limit_h_min -11
_diffrn_reflns_limit_k_max 15
_diffrn_reflns_limit_k_min -15
_diffrn_reflns_limit_l_max 22
_diffrn_reflns_limit_l_min -22
_diffrn_reflns_number 46024
_diffrn_reflns_point_group_measured_fraction_full 0.998
_diffrn_reflns_point_group_measured_fraction_max 0.994
_diffrn_reflns_theta_full 25.242
_diffrn_reflns_theta_max 30.489
_diffrn_reflns_theta_min 1.317
_diffrn_standards_number 0
_exptl_absorpt_coefficient_mu 0.712
_exptl_absorpt_correction_T_max 0.7461
_exptl_absorpt_correction_T_min 0.7130
_exptl_absorpt_correction_type multi-scan
_exptl_absorpt_process_details
;
SADABS-2016/2 (Bruker,2016/2) was used for absorption correction. 
wR2(int) was 0.0591 before and 0.0436 after correction. The Ratio 
of minimum to maximum transmission is 0.9556. The \l/2 correction 
factor is Not present.
;
_exptl_crystal_colour colourless
_exptl_crystal_colour_primary colourless
_exptl_crystal_density_diffrn 1.250
_exptl_crystal_description prism
_exptl_crystal_F_000 540
_exptl_crystal_recrystallization_method 'Re-crystallisation from solvent: toluene/pentane'
_exptl_crystal_size_max 0.14
_exptl_crystal_size_mid 0.1
_exptl_crystal_size_min 0.09
_refine_diff_density_max 0.615
_refine_diff_density_min -0.547
_refine_diff_density_rms 0.068
_refine_ls_extinction_method none
_refine_ls_goodness_of_fit_ref 1.030
_refine_ls_hydrogen_treatment mixed
_refine_ls_matrix_type full
_refine_ls_number_parameters 279
_refine_ls_number_reflns 8136
_refine_ls_number_restraints 0
_refine_ls_restrained_S_all 1.030
_refine_ls_R_factor_all 0.0268
_refine_ls_R_factor_gt 0.0227
_refine_ls_shift/su_max 0.001
_refine_ls_shift/su_mean 0.000
_refine_ls_structure_factor_coef Fsqd
_refine_ls_weighting_details 'w=1/[\s^2^(Fo^2^)+(0.0202P)^2^+0.6002P] where P=(Fo^2^+2Fc^2^)/3'
_refine_ls_weighting_scheme calc
_refine_ls_wR_factor_gt 0.0496
_refine_ls_wR_factor_ref 0.0513
_reflns_Friedel_coverage 0.000
_reflns_number_gt 7420
_reflns_number_total 8136
_reflns_threshold_expression 'I > 2\s(I)'
_cod_data_source_file d1dt01722e2.cif
_cod_data_source_block mo_dhng077
_cod_depositor_comments 'Adding full bibliography for 7707785--7707792.cif.'
_cod_database_code 7707790
_shelx_shelxl_version_number 2016/6
_shelx_space_group_comment
;
The symmetry employed for this shelxl refinement is uniquely defined
by the following loop, which should always be used as a source of
symmetry information in preference to the above space-group names.
They are only intended as comments.
;
_shelx_estimated_absorpt_t_max 0.939
_shelx_estimated_absorpt_t_min 0.907
_olex2_refinement_description
;
1. Fixed Uiso
 At 1.2 times of:
  All C(H) groups, All C(H,H) groups
 At 1.5 times of:
  All C(H,H,H) groups
2.a Ternary CH refined with riding coordinates:
 C4(H4), C14(H14), C1(H1A), C11(H11)
2.b Secondary CH2 refined with riding coordinates:
 C8(H8A,H8B), C10(H10A,H10B), C9(H9A,H9B), C7(H7A,H7B)
2.c Idealised Me refined as rotating group:
 C12(H12A,H12B,H12C), C16(H16A,H16B,H16C), C21(H21A,H21B,H21C), C13(H13A,H13B,
 H13C), C19(H19A,H19B,H19C), C6(H6A,H6B,H6C), C20(H20A,H20B,H20C), C5(H5A,H5B,
 H5C), C15(H15A,H15B,H15C), C3(H3A,H3B,H3C), C2(H2A,H2B,H2C)
;
_olex2_submission_special_instructions 'No special instructions were received'

loop_
_space_group_symop_operation_xyz
'x, y, z'
'-x, -y, -z'

loop_
_atom_site_label
_atom_site_type_symbol
_atom_site_fract_x
_atom_site_fract_y
_atom_site_fract_z
_atom_site_U_iso_or_equiv
_atom_site_adp_type
_atom_site_occupancy
_atom_site_site_symmetry_order
_atom_site_calc_flag
_atom_site_refinement_flags_posn
_atom_site_refinement_flags_adp
_atom_site_refinement_flags_occupancy
_atom_site_disorder_assembly
_atom_site_disorder_group
Ru1 Ru 0.48232(2) 0.35936(2) 0.21376(2) 0.00850(3) Uani 1 1 d . . . . .
P1 P 0.69051(4) 0.19313(3) 0.14496(2) 0.01040(6) Uani 1 1 d . . . . .
P2 P 0.32222(4) 0.55628(3) 0.26468(2) 0.01038(6) Uani 1 1 d . . . . .
N1 N 0.62640(14) 0.47511(10) 0.12311(7) 0.0117(2) Uani 1 1 d . . . . .
N2 N 0.28880(15) 0.20114(11) 0.34729(7) 0.0158(2) Uani 1 1 d . . . . .
C17 C 0.36596(16) 0.26129(11) 0.29676(8) 0.0110(2) Uani 1 1 d . . . . .
C8 C 0.80560(16) 0.41327(12) 0.09054(9) 0.0138(2) Uani 1 1 d . . . . .
H8A H 0.867223 0.413181 0.137273 0.017 Uiso 1 1 calc R . . . .
H8B H 0.858232 0.461917 0.042268 0.017 Uiso 1 1 calc R . . . .
C4 C 0.84490(16) 0.10231(12) 0.20291(9) 0.0141(2) Uani 1 1 d . . . . .
H4 H 0.905883 0.023341 0.167222 0.017 Uiso 1 1 calc R . . . .
C10 C 0.42484(17) 0.66675(12) 0.19074(9) 0.0152(2) Uani 1 1 d . . . . .
H10A H 0.369089 0.683316 0.141631 0.018 Uiso 1 1 calc R . . . .
H10B H 0.414004 0.749404 0.221746 0.018 Uiso 1 1 calc R . . . .
C9 C 0.61051(17) 0.60764(12) 0.15710(9) 0.0146(2) Uani 1 1 d . . . . .
H9A H 0.661618 0.659805 0.110595 0.018 Uiso 1 1 calc R . . . .
H9B H 0.670860 0.606195 0.204449 0.018 Uiso 1 1 calc R . . . .
C14 C 0.10141(17) 0.59779(12) 0.25272(9) 0.0151(2) Uani 1 1 d . . . . .
H14 H 0.104127 0.572381 0.191790 0.018 Uiso 1 1 calc R . . . .
C18 C 0.24099(17) 0.12802(12) 0.42272(8) 0.0136(2) Uani 1 1 d . . . . .
C1 C 0.62888(17) 0.06960(12) 0.08314(9) 0.0145(2) Uani 1 1 d . . . . .
H1A H 0.557854 0.117611 0.045634 0.017 Uiso 1 1 calc R . . . .
C7 C 0.81623(16) 0.27569(12) 0.05937(8) 0.0136(2) Uani 1 1 d . . . . .
H7A H 0.934969 0.229941 0.045763 0.016 Uiso 1 1 calc R . . . .
H7B H 0.772596 0.276033 0.006143 0.016 Uiso 1 1 calc R . . . .
C12 C 0.48528(19) 0.64819(14) 0.38215(10) 0.0208(3) Uani 1 1 d . . . . .
H12A H 0.573027 0.570845 0.367706 0.031 Uiso 1 1 calc GR . . . .
H12B H 0.477763 0.678212 0.441399 0.031 Uiso 1 1 calc GR . . . .
H12C H 0.513368 0.715098 0.341994 0.031 Uiso 1 1 calc GR . . . .
C11 C 0.31615(17) 0.61760(12) 0.37489(8) 0.0139(2) Uani 1 1 d . . . . .
H11 H 0.228704 0.697930 0.388121 0.017 Uiso 1 1 calc R . . . .
B1 B 0.33179(19) 0.37248(15) 0.07120(10) 0.0142(3) Uani 1 1 d . . . . .
C16 C -0.01167(18) 0.51872(15) 0.31007(11) 0.0237(3) Uani 1 1 d . . . . .
H16A H 0.046703 0.429121 0.306994 0.036 Uiso 1 1 calc GR . . . .
H16B H -0.116121 0.524234 0.290029 0.036 Uiso 1 1 calc GR . . . .
H16C H -0.038106 0.552105 0.369982 0.036 Uiso 1 1 calc GR . . . .
C21 C 0.3370(2) 0.15431(15) 0.49003(10) 0.0226(3) Uani 1 1 d . . . . .
H21A H 0.458230 0.131538 0.465191 0.034 Uiso 1 1 calc GR . . . .
H21B H 0.308084 0.102893 0.540565 0.034 Uiso 1 1 calc GR . . . .
H21C H 0.306466 0.245392 0.507608 0.034 Uiso 1 1 calc GR . . . .
C13 C 0.2698(2) 0.52019(14) 0.44310(9) 0.0207(3) Uani 1 1 d . . . . .
H13A H 0.160478 0.500615 0.440428 0.031 Uiso 1 1 calc GR . . . .
H13B H 0.263517 0.556160 0.500688 0.031 Uiso 1 1 calc GR . . . .
H13C H 0.355861 0.441515 0.431768 0.031 Uiso 1 1 calc GR . . . .
C19 C 0.2853(2) -0.01383(13) 0.39438(10) 0.0220(3) Uani 1 1 d . . . . .
H19A H 0.222327 -0.028813 0.351215 0.033 Uiso 1 1 calc GR . . . .
H19B H 0.255650 -0.065642 0.444621 0.033 Uiso 1 1 calc GR . . . .
H19C H 0.406234 -0.037906 0.369154 0.033 Uiso 1 1 calc GR . . . .
C6 C 0.97464(19) 0.17911(15) 0.21719(10) 0.0221(3) Uani 1 1 d . . . . .
H6A H 1.035859 0.203185 0.161231 0.033 Uiso 1 1 calc GR . . . .
H6B H 1.054049 0.126862 0.246877 0.033 Uiso 1 1 calc GR . . . .
H6C H 0.917314 0.256597 0.252638 0.033 Uiso 1 1 calc GR . . . .
C20 C 0.05196(18) 0.17046(14) 0.45882(9) 0.0208(3) Uani 1 1 d . . . . .
H20A H 0.025900 0.262428 0.473700 0.031 Uiso 1 1 calc GR . . . .
H20B H 0.017474 0.123109 0.510716 0.031 Uiso 1 1 calc GR . . . .
H20C H -0.008814 0.153078 0.415210 0.031 Uiso 1 1 calc GR . . . .
C5 C 0.75481(18) 0.06133(14) 0.29081(9) 0.0197(3) Uani 1 1 d . . . . .
H5A H 0.694408 0.137558 0.326858 0.030 Uiso 1 1 calc GR . . . .
H5B H 0.837797 0.011536 0.319527 0.030 Uiso 1 1 calc GR . . . .
H5C H 0.674645 0.008715 0.282198 0.030 Uiso 1 1 calc GR . . . .
C15 C 0.0215(2) 0.74050(14) 0.26373(11) 0.0258(3) Uani 1 1 d . . . . .
H15A H 0.005942 0.768906 0.324118 0.039 Uiso 1 1 calc GR . . . .
H15B H -0.087879 0.754397 0.247896 0.039 Uiso 1 1 calc GR . . . .
H15C H 0.095355 0.789531 0.226231 0.039 Uiso 1 1 calc GR . . . .
C3 C 0.7738(2) -0.01845(16) 0.02197(11) 0.0302(4) Uani 1 1 d . . . . .
H3A H 0.840097 0.033316 -0.017573 0.045 Uiso 1 1 calc GR . . . .
H3B H 0.728463 -0.074741 -0.011415 0.045 Uiso 1 1 calc GR . . . .
H3C H 0.845724 -0.070433 0.055645 0.045 Uiso 1 1 calc GR . . . .
C2 C 0.5169(2) -0.00857(15) 0.14164(10) 0.0268(3) Uani 1 1 d . . . . .
H2A H 0.583368 -0.063866 0.176317 0.040 Uiso 1 1 calc GR . . . .
H2B H 0.471172 -0.061496 0.106128 0.040 Uiso 1 1 calc GR . . . .
H2C H 0.424238 0.049405 0.180057 0.040 Uiso 1 1 calc GR . . . .
H1 H 0.583(2) 0.4817(16) 0.0815(11) 0.019(4) Uiso 1 1 d . . . . .
H1B H 0.344(2) 0.3332(16) 0.1427(11) 0.024(4) Uiso 1 1 d . . . . .
H H 0.594(2) 0.3754(16) 0.2783(11) 0.020(4) Uiso 1 1 d . . . . .
H1C H 0.446(2) 0.3324(16) 0.0220(11) 0.022(4) Uiso 1 1 d . . . . .
H1D H 0.224(2) 0.3345(18) 0.0598(12) 0.032(5) Uiso 1 1 d . . . . .
H1E H 0.309(2) 0.4778(17) 0.0711(11) 0.027(5) Uiso 1 1 d . . . . .

loop_
_atom_site_aniso_label
_atom_site_aniso_U_11
_atom_site_aniso_U_22
_atom_site_aniso_U_33
_atom_site_aniso_U_23
_atom_site_aniso_U_13
_atom_site_aniso_U_12
Ru1 0.00810(5) 0.00748(4) 0.00930(5) 0.00082(3) -0.00103(3) -0.00110(3)
P1 0.00902(14) 0.00978(14) 0.01152(15) -0.00036(11) -0.00122(11) -0.00093(11)
P2 0.01048(15) 0.00846(13) 0.01157(15) 0.00030(11) -0.00237(12) -0.00044(11)
N1 0.0110(5) 0.0116(5) 0.0123(5) 0.0016(4) -0.0027(4) -0.0020(4)
N2 0.0156(6) 0.0161(5) 0.0150(5) 0.0029(4) -0.0009(4) -0.0045(4)
C17 0.0096(6) 0.0097(5) 0.0131(6) -0.0017(4) -0.0031(4) 0.0006(4)
C8 0.0101(6) 0.0147(6) 0.0158(6) 0.0030(5) -0.0010(5) -0.0028(5)
C4 0.0116(6) 0.0129(6) 0.0167(6) 0.0002(5) -0.0032(5) 0.0005(5)
C10 0.0176(6) 0.0104(5) 0.0164(6) 0.0029(4) -0.0023(5) -0.0019(5)
C9 0.0163(6) 0.0113(5) 0.0169(6) 0.0020(5) -0.0028(5) -0.0054(5)
C14 0.0124(6) 0.0147(6) 0.0176(6) -0.0003(5) -0.0057(5) 0.0019(5)
C18 0.0139(6) 0.0139(6) 0.0133(6) 0.0042(4) -0.0016(5) -0.0053(5)
C1 0.0128(6) 0.0130(6) 0.0168(6) -0.0041(5) -0.0025(5) -0.0013(5)
C7 0.0106(6) 0.0147(6) 0.0135(6) 0.0002(4) 0.0005(5) -0.0012(5)
C12 0.0214(7) 0.0216(7) 0.0213(7) -0.0039(5) -0.0075(6) -0.0054(6)
C11 0.0149(6) 0.0119(5) 0.0139(6) -0.0021(4) -0.0032(5) 0.0001(5)
B1 0.0131(7) 0.0169(7) 0.0133(7) 0.0016(5) -0.0039(5) -0.0036(5)
C16 0.0123(7) 0.0265(7) 0.0333(8) 0.0050(6) -0.0068(6) -0.0041(6)
C21 0.0242(8) 0.0267(7) 0.0201(7) 0.0051(6) -0.0090(6) -0.0084(6)
C13 0.0261(8) 0.0221(7) 0.0145(6) 0.0018(5) -0.0049(6) -0.0062(6)
C19 0.0244(8) 0.0140(6) 0.0257(8) 0.0022(5) 0.0003(6) -0.0058(5)
C6 0.0176(7) 0.0278(7) 0.0250(8) 0.0081(6) -0.0106(6) -0.0080(6)
C20 0.0156(7) 0.0236(7) 0.0205(7) 0.0017(5) 0.0020(5) -0.0046(5)
C5 0.0178(7) 0.0216(7) 0.0198(7) 0.0071(5) -0.0049(5) -0.0032(5)
C15 0.0193(7) 0.0183(7) 0.0382(9) 0.0002(6) -0.0103(7) 0.0052(6)
C3 0.0182(7) 0.0308(8) 0.0380(9) -0.0225(7) -0.0029(7) 0.0006(6)
C2 0.0364(9) 0.0247(7) 0.0235(8) -0.0011(6) -0.0047(7) -0.0188(7)

loop_
_atom_type_symbol
_atom_type_description
_atom_type_scat_dispersion_real
_atom_type_scat_dispersion_imag
_atom_type_scat_source
C C 0.0033 0.0016 'International Tables Vol C Tables 4.2.6.8 and 6.1.1.4'
H H 0.0000 0.0000 'International Tables Vol C Tables 4.2.6.8 and 6.1.1.4'
B B 0.0013 0.0007 'International Tables Vol C Tables 4.2.6.8 and 6.1.1.4'
N N 0.0061 0.0033 'International Tables Vol C Tables 4.2.6.8 and 6.1.1.4'
P P 0.1023 0.0942 'International Tables Vol C Tables 4.2.6.8 and 6.1.1.4'
Ru Ru -1.2594 0.8363 'International Tables Vol C Tables 4.2.6.8 and 6.1.1.4'

loop_
_geom_angle_atom_site_label_1
_geom_angle_atom_site_label_2
_geom_angle_atom_site_label_3
_geom_angle
_geom_angle_site_symmetry_1
_geom_angle_site_symmetry_3
_geom_angle_publ_flag
P1 Ru1 H1B 91.4(5) . . ?
P1 Ru1 H 88.7(6) . . ?
P2 Ru1 P1 165.350(12) . . ?
P2 Ru1 H1B 93.4(5) . . ?
P2 Ru1 H 87.5(6) . . ?
N1 Ru1 P1 82.85(3) . . ?
N1 Ru1 P2 82.93(3) . . ?
N1 Ru1 H1B 95.3(5) . . ?
N1 Ru1 H 88.5(6) . . ?
C17 Ru1 P1 97.25(4) . . ?
C17 Ru1 P2 96.73(4) . . ?
C17 Ru1 N1 176.51(5) . . ?
C17 Ru1 H1B 88.2(5) . . ?
C17 Ru1 H 88.0(6) . . ?
H1B Ru1 H 176.3(8) . . ?
C4 P1 Ru1 120.94(4) . . ?
C1 P1 Ru1 118.07(4) . . ?
C1 P1 C4 105.10(6) . . ?
C7 P1 Ru1 102.28(4) . . ?
C7 P1 C4 105.11(6) . . ?
C7 P1 C1 103.04(6) . . ?
C10 P2 Ru1 102.43(4) . . ?
C10 P2 C14 102.25(6) . . ?
C10 P2 C11 104.88(6) . . ?
C14 P2 Ru1 119.34(4) . . ?
C14 P2 C11 104.96(6) . . ?
C11 P2 Ru1 120.43(4) . . ?
Ru1 N1 H1 105.1(12) . . ?
C8 N1 Ru1 113.66(8) . . ?
C8 N1 C9 111.23(10) . . ?
C8 N1 H1 106.9(12) . . ?
C9 N1 Ru1 113.04(8) . . ?
C9 N1 H1 106.2(12) . . ?
C17 N2 C18 160.70(13) . . ?
N2 C17 Ru1 177.75(12) . . ?
N1 C8 H8A 109.8 . . ?
N1 C8 H8B 109.8 . . ?
N1 C8 C7 109.44(10) . . ?
H8A C8 H8B 108.2 . . ?
C7 C8 H8A 109.8 . . ?
C7 C8 H8B 109.8 . . ?
P1 C4 H4 108.2 . . ?
C6 C4 P1 112.54(9) . . ?
C6 C4 H4 108.2 . . ?
C6 C4 C5 108.77(11) . . ?
C5 C4 P1 110.71(9) . . ?
C5 C4 H4 108.2 . . ?
P2 C10 H10A 109.7 . . ?
P2 C10 H10B 109.7 . . ?
H10A C10 H10B 108.2 . . ?
C9 C10 P2 109.61(9) . . ?
C9 C10 H10A 109.7 . . ?
C9 C10 H10B 109.7 . . ?
N1 C9 C10 109.41(10) . . ?
N1 C9 H9A 109.8 . . ?
N1 C9 H9B 109.8 . . ?
C10 C9 H9A 109.8 . . ?
C10 C9 H9B 109.8 . . ?
H9A C9 H9B 108.2 . . ?
P2 C14 H14 105.9 . . ?
C16 C14 P2 112.15(9) . . ?
C16 C14 H14 105.9 . . ?
C16 C14 C15 110.65(12) . . ?
C15 C14 P2 115.47(10) . . ?
C15 C14 H14 105.9 . . ?
N2 C18 C21 109.00(11) . . ?
N2 C18 C19 107.87(11) . . ?
N2 C18 C20 108.25(11) . . ?
C21 C18 C19 110.69(12) . . ?
C21 C18 C20 110.00(11) . . ?
C20 C18 C19 110.94(11) . . ?
P1 C1 H1A 105.9 . . ?
C3 C1 P1 115.47(10) . . ?
C3 C1 H1A 105.9 . . ?
C2 C1 P1 112.21(9) . . ?
C2 C1 H1A 105.9 . . ?
C2 C1 C3 110.59(12) . . ?
P1 C7 H7A 109.8 . . ?
P1 C7 H7B 109.8 . . ?
C8 C7 P1 109.27(9) . . ?
C8 C7 H7A 109.8 . . ?
C8 C7 H7B 109.8 . . ?
H7A C7 H7B 108.3 . . ?
H12A C12 H12B 109.5 . . ?
H12A C12 H12C 109.5 . . ?
H12B C12 H12C 109.5 . . ?
C11 C12 H12A 109.5 . . ?
C11 C12 H12B 109.5 . . ?
C11 C12 H12C 109.5 . . ?
P2 C11 H11 108.5 . . ?
C12 C11 P2 111.96(9) . . ?
C12 C11 H11 108.5 . . ?
C12 C11 C13 108.11(12) . . ?
C13 C11 P2 111.19(9) . . ?
C13 C11 H11 108.5 . . ?
H1B B1 H1C 110.6(12) . . ?
H1B B1 H1D 102.8(13) . . ?
H1B B1 H1E 111.3(12) . . ?
H1C B1 H1D 110.0(13) . . ?
H1C B1 H1E 109.8(13) . . ?
H1D B1 H1E 112.2(13) . . ?
C14 C16 H16A 109.5 . . ?
C14 C16 H16B 109.5 . . ?
C14 C16 H16C 109.5 . . ?
H16A C16 H16B 109.5 . . ?
H16A C16 H16C 109.5 . . ?
H16B C16 H16C 109.5 . . ?
C18 C21 H21A 109.5 . . ?
C18 C21 H21B 109.5 . . ?
C18 C21 H21C 109.5 . . ?
H21A C21 H21B 109.5 . . ?
H21A C21 H21C 109.5 . . ?
H21B C21 H21C 109.5 . . ?
C11 C13 H13A 109.5 . . ?
C11 C13 H13B 109.5 . . ?
C11 C13 H13C 109.5 . . ?
H13A C13 H13B 109.5 . . ?
H13A C13 H13C 109.5 . . ?
H13B C13 H13C 109.5 . . ?
C18 C19 H19A 109.5 . . ?
C18 C19 H19B 109.5 . . ?
C18 C19 H19C 109.5 . . ?
H19A C19 H19B 109.5 . . ?
H19A C19 H19C 109.5 . . ?
H19B C19 H19C 109.5 . . ?
C4 C6 H6A 109.5 . . ?
C4 C6 H6B 109.5 . . ?
C4 C6 H6C 109.5 . . ?
H6A C6 H6B 109.5 . . ?
H6A C6 H6C 109.5 . . ?
H6B C6 H6C 109.5 . . ?
C18 C20 H20A 109.5 . . ?
C18 C20 H20B 109.5 . . ?
C18 C20 H20C 109.5 . . ?
H20A C20 H20B 109.5 . . ?
H20A C20 H20C 109.5 . . ?
H20B C20 H20C 109.5 . . ?
C4 C5 H5A 109.5 . . ?
C4 C5 H5B 109.5 . . ?
C4 C5 H5C 109.5 . . ?
H5A C5 H5B 109.5 . . ?
H5A C5 H5C 109.5 . . ?
H5B C5 H5C 109.5 . . ?
C14 C15 H15A 109.5 . . ?
C14 C15 H15B 109.5 . . ?
C14 C15 H15C 109.5 . . ?
H15A C15 H15B 109.5 . . ?
H15A C15 H15C 109.5 . . ?
H15B C15 H15C 109.5 . . ?
C1 C3 H3A 109.5 . . ?
C1 C3 H3B 109.5 . . ?
C1 C3 H3C 109.5 . . ?
H3A C3 H3B 109.5 . . ?
H3A C3 H3C 109.5 . . ?
H3B C3 H3C 109.5 . . ?
C1 C2 H2A 109.5 . . ?
C1 C2 H2B 109.5 . . ?
C1 C2 H2C 109.5 . . ?
H2A C2 H2B 109.5 . . ?
H2A C2 H2C 109.5 . . ?
H2B C2 H2C 109.5 . . ?

loop_
_geom_bond_atom_site_label_1
_geom_bond_atom_site_label_2
_geom_bond_distance
_geom_bond_site_symmetry_2
_geom_bond_publ_flag
Ru1 P1 2.3089(3) . ?
Ru1 P2 2.3009(3) . ?
Ru1 N1 2.1914(11) . ?
Ru1 C17 1.8886(13) . ?
Ru1 H1B 1.834(17) . ?
Ru1 H 1.559(17) . ?
P1 C4 1.8608(14) . ?
P1 C1 1.8577(13) . ?
P1 C7 1.8488(13) . ?
P2 C10 1.8471(13) . ?
P2 C14 1.8547(14) . ?
P2 C11 1.8577(13) . ?
N1 C8 1.4851(16) . ?
N1 C9 1.4853(16) . ?
N1 H1 0.819(17) . ?
N2 C17 1.1779(17) . ?
N2 C18 1.4469(16) . ?
C8 H8A 0.9900 . ?
C8 H8B 0.9900 . ?
C8 C7 1.5291(18) . ?
C4 H4 1.0000 . ?
C4 C6 1.5267(19) . ?
C4 C5 1.5336(19) . ?
C10 H10A 0.9900 . ?
C10 H10B 0.9900 . ?
C10 C9 1.5259(19) . ?
C9 H9A 0.9900 . ?
C9 H9B 0.9900 . ?
C14 H14 1.0000 . ?
C14 C16 1.528(2) . ?
C14 C15 1.5314(19) . ?
C18 C21 1.5241(19) . ?
C18 C19 1.5299(18) . ?
C18 C20 1.5272(19) . ?
C1 H1A 1.0000 . ?
C1 C3 1.5270(19) . ?
C1 C2 1.525(2) . ?
C7 H7A 0.9900 . ?
C7 H7B 0.9900 . ?
C12 H12A 0.9800 . ?
C12 H12B 0.9800 . ?
C12 H12C 0.9800 . ?
C12 C11 1.5303(19) . ?
C11 H11 1.0000 . ?
C11 C13 1.5330(19) . ?
B1 H1B 1.226(17) . ?
B1 H1C 1.099(17) . ?
B1 H1D 1.099(19) . ?
B1 H1E 1.101(17) . ?
C16 H16A 0.9800 . ?
C16 H16B 0.9800 . ?
C16 H16C 0.9800 . ?
C21 H21A 0.9800 . ?
C21 H21B 0.9800 . ?
C21 H21C 0.9800 . ?
C13 H13A 0.9800 . ?
C13 H13B 0.9800 . ?
C13 H13C 0.9800 . ?
C19 H19A 0.9800 . ?
C19 H19B 0.9800 . ?
C19 H19C 0.9800 . ?
C6 H6A 0.9800 . ?
C6 H6B 0.9800 . ?
C6 H6C 0.9800 . ?
C20 H20A 0.9800 . ?
C20 H20B 0.9800 . ?
C20 H20C 0.9800 . ?
C5 H5A 0.9800 . ?
C5 H5B 0.9800 . ?
C5 H5C 0.9800 . ?
C15 H15A 0.9800 . ?
C15 H15B 0.9800 . ?
C15 H15C 0.9800 . ?
C3 H3A 0.9800 . ?
C3 H3B 0.9800 . ?
C3 H3C 0.9800 . ?
C2 H2A 0.9800 . ?
C2 H2B 0.9800 . ?
C2 H2C 0.9800 . ?
